data_7103336
loop_
_publ_author_name
'Alajar\'in, Mateo'
'Pastor, Aurelia'
'Orenes, Ra\'ul-Angel'
'Goeta, Andres E'
'Steed, Jonathan W'

_publ_section_title
;
 Highly diastereoselective self-assembly of chiral
 tris(m-ureidobenzyl)amino capsules.
;
_journal_issue 34
_journal_name_full 'Chemical communications (Cambridge, England)'
_journal_page_first 3992
_journal_page_last 3994
_journal_paper_doi 10.1039/b809835b
_journal_year 2008
_chemical_formula_sum 'C57.5 H71 N7 O3'
_chemical_formula_weight 908.21
_chemical_name_common 04srv014
_chemical_name_systematic
;
?
;
_space_group_IT_number 2
_symmetry_cell_setting triclinic
_symmetry_space_group_name_Hall '-P 1'
_symmetry_space_group_name_H-M 'P -1'
_atom_sites_solution_hydrogens geom
_atom_sites_solution_primary direct
_atom_sites_solution_secondary difmap
_audit_creation_method SHELXL-97
_cell_angle_alpha 90.715(3)
_cell_angle_beta 90.263(4)
_cell_angle_gamma 113.493(3)
_cell_formula_units_Z 4
_cell_length_a 14.856(2)
_cell_length_b 16.166(3)
_cell_length_c 22.046(4)
_cell_measurement_temperature 120(2)
_cell_volume 4855.1(13)
_computing_cell_refinement 'SMART V5.625 (Bruker, 2001)'
_computing_data_collection 'SMART V5.625 (Bruker, 2001)'
_computing_data_reduction 'SAINT+ NT V6.22 (Bruker, 2001)'
_computing_molecular_graphics 'XSeed interface to POVRay'
_computing_publication_material 'CIFTAB (Sheldrick, 1997)'
_computing_structure_refinement 'SHELXL-97 (Sheldrick, 1997)'
_computing_structure_solution 'SHELXS-97 (Sheldrick, 1990)'
_diffrn_ambient_temperature 120(2)
_diffrn_measured_fraction_theta_full 0.998
_diffrn_measured_fraction_theta_max 0.998
_diffrn_measurement_device_type 'Bruker APEX CCD Diffractometer with Bede Microsource'
_diffrn_measurement_method \w
_diffrn_radiation_monochromator graphite
_diffrn_radiation_source 'fine-focus sealed tube'
_diffrn_radiation_type MoK\a
_diffrn_radiation_wavelength 0.71073
_diffrn_reflns_av_R_equivalents 0.0392
_diffrn_reflns_av_sigmaI/netI 0.0564
_diffrn_reflns_limit_h_max 17
_diffrn_reflns_limit_h_min -16
_diffrn_reflns_limit_k_max 19
_diffrn_reflns_limit_k_min -19
_diffrn_reflns_limit_l_max 26
_diffrn_reflns_limit_l_min -23
_diffrn_reflns_number 42719
_diffrn_reflns_theta_full 25.00
_diffrn_reflns_theta_max 25.00
_diffrn_reflns_theta_min 2.36
_diffrn_standards_decay_% 0
_diffrn_standards_number 0
_exptl_absorpt_coefficient_mu 0.077
_exptl_absorpt_correction_type none
_exptl_crystal_colour colourless
_exptl_crystal_density_diffrn 1.243
_exptl_crystal_density_method 'not measured'
_exptl_crystal_description hexagon
_exptl_crystal_F_000 1956
_exptl_crystal_size_max 0.28
_exptl_crystal_size_mid 0.24
_exptl_crystal_size_min 0.20
_refine_diff_density_max 0.571
_refine_diff_density_min -0.533
_refine_diff_density_rms 0.048
_refine_ls_extinction_method none
_refine_ls_goodness_of_fit_ref 1.023
_refine_ls_hydrogen_treatment mixed
_refine_ls_matrix_type full
_refine_ls_number_parameters 1288
_refine_ls_number_reflns 17078
_refine_ls_number_restraints 0
_refine_ls_restrained_S_all 1.023
_refine_ls_R_factor_all 0.0973
_refine_ls_R_factor_gt 0.0572
_refine_ls_shift/su_max 0.002
_refine_ls_shift/su_mean 0.000
_refine_ls_structure_factor_coef Fsqd
_refine_ls_weighting_details 'calc w=1/[\s^2^(Fo^2^)+(0.0743P)^2^+2.6693P] where P=(Fo^2^+2Fc^2^)/3'
_refine_ls_weighting_scheme calc
_refine_ls_wR_factor_gt 0.1417
_refine_ls_wR_factor_ref 0.1638
_reflns_number_gt 11163
_reflns_number_total 17078
_reflns_threshold_expression >2sigma(I)
_cod_data_source_file b809835b.txt
_cod_data_source_block X:\structs\Mateo\04srv014\04SRV014.CIF
_cod_original_sg_symbol_H-M P-1
_cod_original_formula_sum 'C57.50 H71 N7 O3'
_cod_database_code 7103336

loop_
_symmetry_equiv_pos_as_xyz
'x, y, z'
'-x, -y, -z'

loop_
_atom_site_label
_atom_site_type_symbol
_atom_site_fract_x
_atom_site_fract_y
_atom_site_fract_z
_atom_site_U_iso_or_equiv
_atom_site_adp_type
_atom_site_occupancy
_atom_site_symmetry_multiplicity
_atom_site_calc_flag
_atom_site_refinement_flags
_atom_site_disorder_assembly
_atom_site_disorder_group
O1 O 1.14832(13) 0.32518(12) 0.40933(8) 0.0323(4) Uani 1 1 d . . .
N1 N 0.69493(15) 0.21336(14) 0.49899(9) 0.0279(5) Uani 1 1 d . B .
C1 C 0.7225(2) 0.14183(18) 0.52399(13) 0.0338(6) Uani 1 1 d . . .
H1 H 0.7377 0.1575 0.5679 0.041 Uiso 1 1 calc R A 1
O2 O 0.80973(14) 0.59946(12) 0.38016(8) 0.0356(5) Uani 1 1 d . . .
N2 N 1.08139(17) 0.29305(16) 0.50347(10) 0.0384(6) Uani 1 1 d . . .
H2 H 1.0889 0.3107 0.5418 0.046 Uiso 1 1 calc R . .
C2 C 0.6383(5) 0.0496(4) 0.5221(3) 0.0417(16) Uiso 0.45 1 d P B 1
H2A H 0.5818 0.0526 0.5434 0.063 Uiso 0.45 1 calc PR B 1
H2B H 0.6586 0.0058 0.5420 0.063 Uiso 0.45 1 calc PR B 1
H2C H 0.6199 0.0308 0.4798 0.063 Uiso 0.45 1 calc PR B 1
O3 O 0.95704(13) 0.49058(12) 0.71041(8) 0.0317(4) Uani 1 1 d . . .
N3 N 1.23571(16) 0.39922(15) 0.49347(10) 0.0326(5) Uani 1 1 d . . .
H3 H 1.2326 0.4014 0.5333 0.039 Uiso 1 1 calc R . .
C3 C 0.8165(2) 0.14384(17) 0.49640(12) 0.0305(6) Uani 1 1 d . B .
O4 O 1.36834(13) 0.64944(12) -0.13009(8) 0.0336(4) Uani 1 1 d . . .
N4 N 0.84071(17) 0.48473(14) 0.33752(11) 0.0355(6) Uani 1 1 d . . .
H4 H 0.8835 0.4693 0.3182 0.043 Uiso 1 1 calc R . .
C4 C 0.9045(2) 0.21790(18) 0.50741(12) 0.0316(6) Uani 1 1 d . . .
H4A H 0.9038 0.2685 0.5295 0.038 Uiso 1 1 calc R B .
O5 O 1.70428(14) 0.37283(12) -0.08023(8) 0.0353(4) Uani 1 1 d . . .
N5 N 0.95217(16) 0.63055(14) 0.32828(10) 0.0313(5) Uani 1 1 d . . .
H5 H 0.9849 0.6065 0.3061 0.038 Uiso 1 1 calc R . .
C5 C 0.99267(19) 0.21918(18) 0.48682(12) 0.0313(6) Uani 1 1 d . B .
O6 O 1.51169(13) 0.55924(12) 0.21143(9) 0.0384(5) Uani 1 1 d . . .
N6 N 0.83259(16) 0.50092(14) 0.65455(10) 0.0332(5) Uani 1 1 d . . .
H6 H 0.8127 0.5375 0.6346 0.040 Uiso 1 1 calc R . .
C6 C 0.9944(2) 0.14628(19) 0.45326(13) 0.0366(7) Uani 1 1 d . . .
H6A H 1.0549 0.1467 0.4391 0.044 Uiso 1 1 calc R B .
N7 N 0.96553(16) 0.62844(14) 0.67955(10) 0.0315(5) Uani 1 1 d . . .
H7 H 0.9314 0.6553 0.6619 0.038 Uiso 1 1 calc R . .
C7 C 0.9075(2) 0.07325(19) 0.44064(14) 0.0393(7) Uani 1 1 d . B .
H7A H 0.9080 0.0241 0.4168 0.047 Uiso 1 1 calc R . .
N8 N 1.80833(15) 0.78184(14) -0.00320(10) 0.0304(5) Uani 1 1 d . G .
C8 C 0.8190(2) 0.07162(19) 0.46286(13) 0.0361(7) Uani 1 1 d . . .
H8 H 0.7598 0.0205 0.4549 0.043 Uiso 1 1 calc R B .
N9 N 1.42339(16) 0.70015(15) -0.03405(10) 0.0361(6) Uani 1 1 d . . .
H9 H 1.4104 0.6903 0.0047 0.043 Uiso 1 1 calc R . .
C9 C 1.15602(19) 0.33898(18) 0.46481(12) 0.0301(6) Uani 1 1 d . . .
N10 N 1.26881(16) 0.59368(14) -0.04806(10) 0.0317(5) Uani 1 1 d . . .
H10 H 1.2675 0.5977 -0.0083 0.038 Uiso 1 1 calc R . .
C10 C 1.32421(19) 0.45971(17) 0.46730(12) 0.0285(6) Uani 1 1 d . . .
N11 N 1.68764(17) 0.47790(15) -0.14206(10) 0.0364(6) Uani 1 1 d . . .
H11 H 1.6496 0.4887 -0.1688 0.044 Uiso 1 1 calc R . .
C11 C 1.38267(19) 0.53403(18) 0.50278(12) 0.0314(6) Uani 1 1 d . . .
H11A H 1.3610 0.5432 0.5418 0.038 Uiso 1 1 calc R . .
N12 N 1.57663(18) 0.33129(16) -0.14871(11) 0.0395(6) Uani 1 1 d . . .
H12 H 1.5526 0.3495 -0.1799 0.047 Uiso 1 1 calc R C 1
C12 C 1.47163(19) 0.59419(18) 0.48166(12) 0.0310(6) Uani 1 1 d . . .
H12A H 1.5105 0.6441 0.5066 0.037 Uiso 1 1 calc R . .
N13 N 1.64135(17) 0.53647(16) 0.17095(11) 0.0400(6) Uani 1 1 d . . .
H13 H 1.6608 0.4949 0.1574 0.048 Uiso 1 1 calc R . .
C13 C 1.50579(19) 0.58362(17) 0.42490(12) 0.0307(6) Uani 1 1 d . . .
N14 N 1.50652(16) 0.41619(15) 0.20124(11) 0.0355(6) Uani 1 1 d . . .
H14 H 1.5439 0.3865 0.1943 0.043 Uiso 1 1 calc R . .
C14 C 1.44689(19) 0.50976(18) 0.38991(12) 0.0315(6) Uani 1 1 d . . .
H14A H 1.4684 0.5015 0.3506 0.038 Uiso 1 1 calc R . .
C15 C 1.35743(19) 0.44732(18) 0.41032(12) 0.0309(6) Uani 1 1 d . . .
H15 H 1.3194 0.3967 0.3856 0.037 Uiso 1 1 calc R . .
C16 C 1.6022(2) 0.65097(18) 0.40221(13) 0.0355(7) Uani 1 1 d . . .
H16A H 1.6285 0.6210 0.3719 0.043 Uiso 1 1 calc R . .
H16B H 1.6496 0.6715 0.4365 0.043 Uiso 1 1 calc R . .
C17 C 1.5938(2) 0.7329(2) 0.37346(16) 0.0501(8) Uani 1 1 d . . .
H17A H 1.5566 0.7138 0.3348 0.060 Uiso 1 1 calc R . .
H17B H 1.5556 0.7556 0.4007 0.060 Uiso 1 1 calc R . .
C18 C 1.6915(2) 0.8095(2) 0.36095(15) 0.0457(8) Uani 1 1 d . . .
H18A H 1.7273 0.8307 0.3999 0.055 Uiso 1 1 calc R . .
H18B H 1.7310 0.7862 0.3353 0.055 Uiso 1 1 calc R . .
C19 C 1.6830(3) 0.8881(2) 0.3301(2) 0.0703(11) Uani 1 1 d . . .
H19A H 1.6507 0.8685 0.2905 0.105 Uiso 1 1 calc R . .
H19B H 1.7486 0.9354 0.3244 0.105 Uiso 1 1 calc R . .
H19C H 1.6440 0.9118 0.3551 0.105 Uiso 1 1 calc R . .
C20 C 0.6582(2) 0.19173(17) 0.43561(12) 0.0332(6) Uani 1 1 d . . .
H20 H 0.7069 0.1735 0.4143 0.040 Uiso 1 1 calc R B 2
C21 C 0.6586(2) 0.27275(17) 0.40226(12) 0.0315(6) Uani 1 1 d . B .
C22 C 0.7473(2) 0.34415(17) 0.38856(12) 0.0310(6) Uani 1 1 d . . .
H22 H 0.8072 0.3434 0.4032 0.037 Uiso 1 1 calc R B .
C23 C 0.7492(2) 0.41572(17) 0.35407(12) 0.0309(6) Uani 1 1 d . B .
C24 C 0.6615(2) 0.41822(18) 0.33308(12) 0.0345(6) Uani 1 1 d . . .
H24 H 0.6624 0.4669 0.3091 0.041 Uiso 1 1 calc R B .
C25 C 0.5734(2) 0.34893(19) 0.34762(13) 0.0362(7) Uani 1 1 d . B .
H25 H 0.5134 0.3510 0.3344 0.043 Uiso 1 1 calc R . .
C26 C 0.5716(2) 0.27651(19) 0.38131(13) 0.0356(7) Uani 1 1 d . . .
H26 H 0.5105 0.2289 0.3902 0.043 Uiso 1 1 calc R B .
C27 C 0.8646(2) 0.57379(17) 0.35051(12) 0.0297(6) Uani 1 1 d . . .
C28 C 0.9956(2) 0.72565(17) 0.33779(11) 0.0293(6) Uani 1 1 d . . .
C29 C 0.9405(2) 0.77597(18) 0.34965(13) 0.0340(6) Uani 1 1 d . . .
H29 H 0.8709 0.7474 0.3498 0.041 Uiso 1 1 calc R . .
C30 C 0.9872(2) 0.86819(18) 0.36128(13) 0.0368(7) Uani 1 1 d . . .
H30 H 0.9483 0.9013 0.3699 0.044 Uiso 1 1 calc R . .
C31 C 1.0883(2) 0.91349(18) 0.36073(13) 0.0364(7) Uani 1 1 d . . .
C32 C 1.1426(2) 0.86364(18) 0.34465(13) 0.0349(6) Uani 1 1 d . . .
H32 H 1.2118 0.8934 0.3408 0.042 Uiso 1 1 calc R . .
C33 C 1.0970(2) 0.77062(18) 0.33410(12) 0.0325(6) Uani 1 1 d . . .
H33 H 1.1357 0.7377 0.3243 0.039 Uiso 1 1 calc R . .
C34 C 1.1348(2) 1.01297(19) 0.38160(14) 0.0431(7) Uani 1 1 d . . .
H34A H 1.0935 1.0433 0.3659 0.052 Uiso 1 1 calc R . .
H34B H 1.1321 1.0148 0.4264 0.052 Uiso 1 1 calc R . .
C35 C 1.2379(2) 1.0667(2) 0.36335(16) 0.0488(8) Uani 1 1 d . . .
H35A H 1.2427 1.0626 0.3187 0.059 Uiso 1 1 calc R . .
H35B H 1.2812 1.0404 0.3818 0.059 Uiso 1 1 calc R . .
C36 C 1.2737(2) 1.1657(2) 0.38258(15) 0.0467(8) Uani 1 1 d . . .
H36A H 1.3358 1.1998 0.3612 0.056 Uiso 1 1 calc R . .
H36B H 1.2248 1.1889 0.3688 0.056 Uiso 1 1 calc R . .
C37 C 1.2913(2) 1.1852(2) 0.45000(15) 0.0514(8) Uani 1 1 d . . .
H37A H 1.2294 1.1553 0.4716 0.077 Uiso 1 1 calc R . .
H37B H 1.3163 1.2504 0.4575 0.077 Uiso 1 1 calc R . .
H37C H 1.3394 1.1624 0.4645 0.077 Uiso 1 1 calc R . .
C38 C 0.6221(2) 0.22864(19) 0.53781(13) 0.0352(6) Uani 1 1 d . . .
H38 H 0.6019 0.2723 0.5158 0.042 Uiso 1 1 calc R B 3
C39 C 0.66589(19) 0.27411(18) 0.59820(12) 0.0314(6) Uani 1 1 d . B .
C40 C 0.73278(19) 0.36364(18) 0.59966(12) 0.0314(6) Uani 1 1 d . . .
H40 H 0.7534 0.3950 0.5627 0.038 Uiso 1 1 calc R B .
C41 C 0.76977(19) 0.40761(17) 0.65441(12) 0.0291(6) Uani 1 1 d . B .
C42 C 0.7410(2) 0.36197(19) 0.70857(13) 0.0343(6) Uani 1 1 d . . .
H42 H 0.7654 0.3921 0.7462 0.041 Uiso 1 1 calc R B .
C43 C 0.6763(2) 0.27186(19) 0.70724(13) 0.0353(7) Uani 1 1 d . B .
H43 H 0.6580 0.2398 0.7441 0.042 Uiso 1 1 calc R . .
C44 C 0.6382(2) 0.22835(19) 0.65253(13) 0.0360(7) Uani 1 1 d . . .
H44 H 0.5930 0.1670 0.6522 0.043 Uiso 1 1 calc R B .
C45 C 0.92187(19) 0.53784(17) 0.68348(11) 0.0282(6) Uani 1 1 d . . .
C46 C 1.06160(19) 0.68531(17) 0.70109(12) 0.0291(6) Uani 1 1 d . E .
C47 C 1.1086(2) 0.66360(18) 0.74902(12) 0.0335(6) Uani 1 1 d . . .
H47 H 1.0749 0.6108 0.7718 0.040 Uiso 1 1 calc R D 1
C48 C 1.2069(4) 0.7204(3) 0.76390(19) 0.0302(10) Uani 0.805(4) 1 d P E 1
H48 H 1.2394 0.7028 0.7952 0.036 Uiso 0.805(4) 1 calc PR E 1
C49 C 1.2576(3) 0.8007(3) 0.73444(18) 0.0302(9) Uani 0.805(4) 1 d P E 1
C50 C 1.2070(4) 0.8258(4) 0.6905(3) 0.0297(12) Uani 0.805(4) 1 d P E 1
H50 H 1.2382 0.8824 0.6715 0.036 Uiso 0.805(4) 1 calc PR E 1
C51 C 1.1082(2) 0.76815(17) 0.67309(12) 0.0323(6) Uani 1 1 d . . .
H51 H 1.0749 0.7865 0.6426 0.039 Uiso 1 1 calc R E 1
C52 C 1.3645(3) 0.8563(3) 0.74962(17) 0.0369(9) Uani 0.805(4) 1 d P E 1
H52A H 1.4051 0.8310 0.7267 0.044 Uiso 0.805(4) 1 calc PR E 1
H52B H 1.3752 0.8499 0.7934 0.044 Uiso 0.805(4) 1 calc PR E 1
C53 C 1.4006(3) 0.9562(3) 0.73597(18) 0.0421(10) Uani 0.805(4) 1 d P E 1
H53A H 1.3959 0.9636 0.6917 0.050 Uiso 0.805(4) 1 calc PR E 1
H53B H 1.3572 0.9811 0.7562 0.050 Uiso 0.805(4) 1 calc PR E 1
C54 C 1.5054(3) 1.0097(3) 0.75685(19) 0.0447(10) Uani 0.805(4) 1 d P E 1
H54A H 1.5203 1.0746 0.7522 0.054 Uiso 0.805(4) 1 calc PR E 1
H54B H 1.5102 0.9990 0.8006 0.054 Uiso 0.805(4) 1 calc PR E 1
C55 C 1.5817(3) 0.9892(3) 0.72477(19) 0.0689(11) Uani 1 1 d . . .
C56 C 1.77735(19) 0.85668(18) 0.01037(14) 0.0357(7) Uani 1 1 d . . .
H56 H 1.7540 0.8476 0.0532 0.043 Uiso 1 1 calc R F 1
C57 C 1.8595(5) 0.9490(4) 0.0099(3) 0.0387(15) Uiso 0.45 1 d P G 1
H57A H 1.9100 0.9517 0.0395 0.058 Uiso 0.45 1 calc PR G 1
H57B H 1.8338 0.9944 0.0205 0.058 Uiso 0.45 1 calc PR G 1
H57C H 1.8882 0.9609 -0.0307 0.058 Uiso 0.45 1 calc PR G 1
C58 C 1.68876(19) 0.84829(17) -0.02742(13) 0.0318(6) Uani 1 1 d . G .
C59 C 1.59879(19) 0.77762(18) -0.01744(13) 0.0318(6) Uani 1 1 d . . .
H59 H 1.5944 0.7339 0.0121 0.038 Uiso 1 1 calc R G .
C60 C 1.51521(19) 0.76958(17) -0.04964(12) 0.0302(6) Uani 1 1 d . G .
C61 C 1.5210(2) 0.83245(18) -0.09379(13) 0.0337(6) Uani 1 1 d . . .
H61 H 1.4641 0.8273 -0.1161 0.040 Uiso 1 1 calc R G .
C62 C 1.6104(2) 0.90237(18) -0.10471(14) 0.0379(7) Uani 1 1 d . G .
H62 H 1.6151 0.9450 -0.1351 0.046 Uiso 1 1 calc R . .
C63 C 1.6932(2) 0.91055(18) -0.07151(14) 0.0373(7) Uani 1 1 d . . .
H63 H 1.7539 0.9595 -0.0790 0.045 Uiso 1 1 calc R G .
C64 C 1.35431(18) 0.64788(17) -0.07479(12) 0.0277(6) Uani 1 1 d . . .
C65 C 1.18181(18) 0.53175(16) -0.07640(12) 0.0263(6) Uani 1 1 d . . .
C66 C 1.16502(19) 0.52152(17) -0.13851(12) 0.0293(6) Uani 1 1 d . . .
H66 H 1.2135 0.5584 -0.1657 0.035 Uiso 1 1 calc R . .
C67 C 1.07744(19) 0.45737(17) -0.16080(12) 0.0307(6) Uani 1 1 d . . .
H67 H 1.0675 0.4505 -0.2035 0.037 Uiso 1 1 calc R . .
C68 C 1.00381(18) 0.40286(17) -0.12324(12) 0.0290(6) Uani 1 1 d . . .
C69 C 1.0214(2) 0.41511(18) -0.06118(13) 0.0343(6) Uani 1 1 d . . .
H69 H 0.9721 0.3794 -0.0340 0.041 Uiso 1 1 calc R . .
C70 C 1.10854(19) 0.47780(18) -0.03793(12) 0.0328(6) Uani 1 1 d . . .
H70 H 1.1186 0.4842 0.0047 0.039 Uiso 1 1 calc R . .
C71 C 0.91089(19) 0.32950(18) -0.14837(13) 0.0340(6) Uani 1 1 d . . .
H71A H 0.8945 0.3482 -0.1881 0.041 Uiso 1 1 calc R . .
H71B H 0.8560 0.3211 -0.1205 0.041 Uiso 1 1 calc R . .
C72 C 0.9225(2) 0.24041(18) -0.15624(14) 0.0360(7) Uani 1 1 d . . .
H72A H 0.9457 0.2257 -0.1173 0.043 Uiso 1 1 calc R . .
H72B H 0.9738 0.2484 -0.1868 0.043 Uiso 1 1 calc R . .
C73 C 0.8290(2) 0.16059(18) -0.17597(14) 0.0386(7) Uani 1 1 d . . .
H73A H 0.7789 0.1485 -0.1440 0.046 Uiso 1 1 calc R . .
H73B H 0.8027 0.1760 -0.2135 0.046 Uiso 1 1 calc R . .
C74 C 0.8485(2) 0.07626(19) -0.18734(15) 0.0473(8) Uani 1 1 d . . .
H74A H 0.8948 0.0868 -0.2208 0.071 Uiso 1 1 calc R . .
H74B H 0.7868 0.0257 -0.1980 0.071 Uiso 1 1 calc R . .
H74C H 0.8765 0.0620 -0.1506 0.071 Uiso 1 1 calc R . .
C75 C 1.8524(2) 0.79127(18) -0.06398(13) 0.0339(6) Uani 1 1 d . . .
H75 H 1.8076 0.8044 -0.0927 0.041 Uiso 1 1 calc R G 3
C76 C 1.85817(19) 0.70415(17) -0.08581(12) 0.0303(6) Uani 1 1 d . G .
C77 C 1.7722(2) 0.62995(18) -0.10067(12) 0.0310(6) Uani 1 1 d . . .
H77 H 1.7104 0.6335 -0.0953 0.037 Uiso 1 1 calc R G .
C78 C 1.7760(2) 0.55088(17) -0.12330(12) 0.0300(6) Uani 1 1 d . G .
C79 C 1.8661(2) 0.54451(19) -0.12985(12) 0.0333(6) Uani 1 1 d . . .
H79 H 1.8688 0.4904 -0.1452 0.040 Uiso 1 1 calc R G .
C80 C 1.9514(2) 0.61694(19) -0.11393(12) 0.0360(7) Uani 1 1 d . G .
H80 H 2.0129 0.6123 -0.1177 0.043 Uiso 1 1 calc R . .
C81 C 1.9477(2) 0.69642(19) -0.09250(12) 0.0333(6) Uani 1 1 d . . .
H81 H 2.0069 0.7462 -0.0822 0.040 Uiso 1 1 calc R G .
C82 C 1.6587(2) 0.39219(18) -0.12097(12) 0.0312(6) Uani 1 1 d . E .
C83 C 1.5256(3) 0.2375(3) -0.13019(19) 0.0261(10) Uiso 0.805(4) 1 d P E 1
C84 C 1.4273(3) 0.1951(3) -0.1415(2) 0.0328(11) Uani 0.805(4) 1 d P E 1
H84 H 1.3944 0.2267 -0.1617 0.039 Uiso 0.805(4) 1 calc PR E 1
C85 C 1.3746(3) 0.1075(2) -0.12421(19) 0.0297(9) Uani 0.805(4) 1 d P E 1
H85 H 1.3069 0.0786 -0.1345 0.036 Uiso 0.805(4) 1 calc PR E 1
C86 C 1.4198(3) 0.0606(2) -0.09172(19) 0.0309(8) Uani 0.805(4) 1 d P E 1
C87 C 1.5202(3) 0.1033(2) -0.0821(2) 0.0330(9) Uani 0.805(4) 1 d P E 1
H87 H 1.5528 0.0716 -0.0616 0.040 Uiso 0.805(4) 1 calc PR E 1
C88 C 1.5745(4) 0.1893(3) -0.1011(2) 0.0308(11) Uani 0.805(4) 1 d P E 1
H88 H 1.6436 0.2160 -0.0948 0.037 Uiso 0.805(4) 1 calc PR E 1
C89 C 1.3626(3) -0.0334(2) -0.06358(18) 0.0389(10) Uani 0.805(4) 1 d P E 1
H89A H 1.4069 -0.0657 -0.0620 0.047 Uiso 0.805(4) 1 calc PR E 1
H89B H 1.3462 -0.0242 -0.0213 0.047 Uiso 0.805(4) 1 calc PR E 1
C90 C 1.2724(4) -0.0913(3) -0.0950(3) 0.0706(15) Uani 0.805(4) 1 d P E 1
H90A H 1.2849 -0.0907 -0.1391 0.085 Uiso 0.805(4) 1 calc PR E 1
H90B H 1.2218 -0.0668 -0.0884 0.085 Uiso 0.805(4) 1 calc PR E 1
C91 C 1.2336(3) -0.1887(3) -0.0730(3) 0.0644(14) Uani 0.805(4) 1 d P E 1
H91A H 1.1758 -0.2253 -0.0983 0.077 Uiso 0.805(4) 1 calc PR E 1
H91B H 1.2847 -0.2124 -0.0802 0.077 Uiso 0.805(4) 1 calc PR E 1
C92 C 1.2050(4) -0.2027(5) -0.0088(3) 0.085(2) Uani 0.805(4) 1 d P E 1
H92A H 1.2618 -0.1681 0.0171 0.127 Uiso 0.805(4) 1 calc PR E 1
H92B H 1.1823 -0.2670 0.0005 0.127 Uiso 0.805(4) 1 calc PR E 1
H92C H 1.1521 -0.1824 -0.0012 0.127 Uiso 0.805(4) 1 calc PR E 1
C93 C 1.8754(2) 0.7743(2) 0.04375(13) 0.0373(7) Uani 1 1 d . . .
H93 H 1.8983 0.7268 0.0300 0.045 Uiso 1 1 calc R G 2
C94 C 1.82325(19) 0.74469(19) 0.10375(13) 0.0341(6) Uani 1 1 d . G .
C95 C 1.75377(19) 0.65729(19) 0.11043(13) 0.0328(6) Uani 1 1 d . . .
H95 H 1.7378 0.6166 0.0767 0.039 Uiso 1 1 calc R G .
C96 C 1.70714(19) 0.62803(18) 0.16515(13) 0.0336(6) Uani 1 1 d . G .
C97 C 1.7293(2) 0.6874(2) 0.21455(14) 0.0406(7) Uani 1 1 d . . .
H97 H 1.6975 0.6682 0.2522 0.049 Uiso 1 1 calc R G .
C98 C 1.7980(2) 0.7746(2) 0.20814(14) 0.0432(7) Uani 1 1 d . G .
H98 H 1.8132 0.8154 0.2417 0.052 Uiso 1 1 calc R . .
C99 C 1.8450(2) 0.8034(2) 0.15366(13) 0.0398(7) Uani 1 1 d . . .
H99 H 1.8924 0.8636 0.1502 0.048 Uiso 1 1 calc R G .
C100 C 1.5501(2) 0.50779(18) 0.19597(12) 0.0317(6) Uani 1 1 d . . .
C101 C 1.40743(19) 0.36355(18) 0.21671(12) 0.0307(6) Uani 1 1 d . . .
C102 C 1.3472(2) 0.39714(18) 0.24777(11) 0.0307(6) Uani 1 1 d . . .
H102 H 1.3724 0.4581 0.2616 0.037 Uiso 1 1 calc R . .
C103 C 1.2504(2) 0.34055(18) 0.25815(12) 0.0316(6) Uani 1 1 d . . .
H103 H 1.2096 0.3646 0.2784 0.038 Uiso 1 1 calc R . .
C104 C 1.2101(2) 0.25042(18) 0.24039(12) 0.0317(6) Uani 1 1 d . . .
C105 C 1.2730(2) 0.21755(18) 0.21182(13) 0.0358(7) Uani 1 1 d . . .
H105 H 1.2490 0.1556 0.2002 0.043 Uiso 1 1 calc R . .
C106 C 1.3698(2) 0.27338(19) 0.19998(13) 0.0368(7) Uani 1 1 d . . .
H106 H 1.4108 0.2493 0.1801 0.044 Uiso 1 1 calc R . .
C107 C 1.1022(2) 0.19357(18) 0.25102(13) 0.0367(7) Uani 1 1 d . I .
H10A H 1.0883 0.1994 0.2944 0.044 Uiso 1 1 calc R . .
H10B H 1.0630 0.2189 0.2270 0.044 Uiso 1 1 calc R . .
C108 C 1.0676(2) 0.0951(2) 0.23528(15) 0.0463(8) Uani 1 1 d . . .
H10C H 1.1072 0.0694 0.2586 0.056 Uiso 1 1 calc R H 1
H10D H 1.0792 0.0886 0.1916 0.056 Uiso 1 1 calc R H 1
C109 C 0.9582(2) 0.0406(2) 0.24851(16) 0.0540(9) Uani 1 1 d . I 1
H10E H 0.9452 -0.0244 0.2485 0.065 Uiso 1 1 calc R . .
H10F H 0.9434 0.0573 0.2895 0.065 Uiso 1 1 calc R . .
C110 C 0.8919(3) 0.0561(3) 0.20342(17) 0.0646(10) Uani 1 1 d . . .
H11B H 0.9034 0.1202 0.2038 0.097 Uiso 1 1 calc R I 1
H11C H 0.8234 0.0200 0.2139 0.097 Uiso 1 1 calc R I 1
H11D H 0.9051 0.0384 0.1629 0.097 Uiso 1 1 calc R I 1
C1S C 0.9624(8) 0.4942(6) 0.5252(4) 0.079(2) Uiso 0.50 1 d P . .
C2S C 1.0056(7) 0.5717(6) 0.5579(4) 0.083(3) Uiso 0.50 1 d P . .
C3S C 0.9792(4) 0.4389(4) 0.5642(3) 0.0380(13) Uiso 0.50 1 d P . .
C4S C 0.9747(7) 0.4910(6) 0.4693(4) 0.071(2) Uiso 0.50 1 d P . .
C5S C 0.8874(10) 0.5052(9) 0.4880(6) 0.129(4) Uiso 0.50 1 d P . .
C7S C 1.5319(6) 0.5044(5) -0.0287(3) 0.0447(16) Uiso 0.50 1 d P . .
C8S C 1.5165(7) 0.5568(6) -0.0670(4) 0.085(3) Uiso 0.50 1 d P . .
C6S C 1.4981(4) 0.4254(4) -0.0580(3) 0.0355(13) Uiso 0.50 1 d P . .
C2A C 0.5647(7) 0.1112(7) 0.4333(5) 0.036(2) Uiso 0.27 1 d P B 2
H2A1 H 0.5745 0.0599 0.4507 0.054 Uiso 0.27 1 calc PR B 2
H2A2 H 0.5424 0.0972 0.3911 0.054 Uiso 0.27 1 calc PR B 2
H2A3 H 0.5151 0.1231 0.4567 0.054 Uiso 0.27 1 calc PR B 2
C2B C 0.5288(8) 0.1395(7) 0.5413(5) 0.041(3) Uiso 0.27 1 d P B 3
H2B1 H 0.5085 0.1149 0.5002 0.061 Uiso 0.27 1 calc PR B 3
H2B2 H 0.4757 0.1517 0.5603 0.061 Uiso 0.27 1 calc PR B 3
H2B3 H 0.5432 0.0958 0.5655 0.061 Uiso 0.27 1 calc PR B 3
C57A C 1.9475(7) 0.8682(7) -0.0658(5) 0.038(2) Uiso 0.27 1 d P G 3
H57D H 1.9384 0.9239 -0.0568 0.057 Uiso 0.27 1 calc PR G 3
H57E H 1.9757 0.8718 -0.1062 0.057 Uiso 0.27 1 calc PR G 3
H57F H 1.9919 0.8605 -0.0355 0.057 Uiso 0.27 1 calc PR G 3
C57B C 1.9675(9) 0.8681(8) 0.0443(6) 0.050(3) Uiso 0.27 1 d P G 2
H57G H 1.9915 0.8830 0.0029 0.076 Uiso 0.27 1 calc PR G 2
H57H H 2.0196 0.8640 0.0699 0.076 Uiso 0.27 1 calc PR G 2
H57I H 1.9482 0.9153 0.0605 0.076 Uiso 0.27 1 calc PR G 2
C90A C 1.2616(12) -0.0620(11) -0.0549(8) 0.041(4) Uiso 0.195(4) 1 d P E 2
H90C H 1.2935 -0.0148 -0.0236 0.049 Uiso 0.195(4) 1 calc PR E 2
H90D H 1.2100 -0.0458 -0.0733 0.049 Uiso 0.195(4) 1 calc PR E 2
C91A C 1.2021(16) -0.1448(15) -0.0169(10) 0.058(5) Uiso 0.195(4) 1 d P E 2
H91C H 1.1975 -0.1291 0.0262 0.070 Uiso 0.195(4) 1 calc PR E 2
H91D H 1.1357 -0.1796 -0.0340 0.070 Uiso 0.195(4) 1 calc PR E 2
C92A C 1.243(4) -0.173(4) -0.022(3) 0.18(3) Uiso 0.195(4) 1 d P E 2
H92D H 1.2484 -0.2017 0.0152 0.268 Uiso 0.195(4) 1 d PR E 2
H92E H 1.3079 -0.1288 -0.0341 0.268 Uiso 0.195(4) 1 d PR E 2
H92F H 1.2163 -0.2183 -0.0547 0.268 Uiso 0.195(4) 1 d PR E 2
C89A C 1.3549(14) -0.0331(12) -0.1148(9) 0.058(5) Uiso 0.195(4) 1 d P E 2
H89C H 1.4036 -0.0582 -0.1039 0.070 Uiso 0.195(4) 1 calc PR E 2
H89D H 1.3224 -0.0630 -0.1531 0.070 Uiso 0.195(4) 1 calc PR E 2
C86A C 1.4080(13) 0.0646(12) -0.1260(10) 0.041(4) Uiso 0.195(4) 1 d P E 2
C87A C 1.5069(17) 0.1005(15) -0.1090(10) 0.052(7) Uiso 0.195(4) 1 d P E 2
H87A H 1.5368 0.0638 -0.0921 0.063 Uiso 0.195(4) 1 calc PR E 2
C85A C 1.3670(16) 0.1200(14) -0.1537(10) 0.052(6) Uiso 0.195(4) 1 d P E 2
H85A H 1.3013 0.0948 -0.1685 0.062 Uiso 0.195(4) 1 calc PR E 2
C88A C 1.5638(18) 0.1990(16) -0.1184(10) 0.028(6) Uiso 0.195(4) 1 d P E 2
H88A H 1.6308 0.2225 -0.1062 0.034 Uiso 0.195(4) 1 calc PR E 2
C84A C 1.4228(14) 0.2106(13) -0.1592(8) 0.022(5) Uiso 0.195(4) 1 d P E 2
H84A H 1.3913 0.2469 -0.1748 0.027 Uiso 0.195(4) 1 calc PR E 2
C52A C 1.3210(13) 0.8837(12) 0.7738(8) 0.052(5) Uiso 0.195(4) 1 d P E 2
H52C H 1.3325 0.8643 0.8145 0.062 Uiso 0.195(4) 1 calc PR E 2
H52D H 1.3123 0.9411 0.7786 0.062 Uiso 0.195(4) 1 calc PR E 2
C53A C 1.4122(17) 0.8981(17) 0.7315(10) 0.064(6) Uiso 0.195(4) 1 d P E 2
H53C H 1.4131 0.8381 0.7233 0.077 Uiso 0.195(4) 1 calc PR E 2
H53D H 1.3996 0.9208 0.6922 0.077 Uiso 0.195(4) 1 calc PR E 2
C49A C 1.2283(15) 0.8114(14) 0.7449(9) 0.037(6) Uiso 0.195(4) 1 d P E 2
C54A C 1.513(3) 0.960(3) 0.752(2) 0.151(16) Uiso 0.195(4) 1 d P E 2
H54C H 1.5055 1.0122 0.7717 0.182 Uiso 0.195(4) 1 calc PR E 2
H54D H 1.5298 0.9277 0.7858 0.182 Uiso 0.195(4) 1 calc PR E 2
C48A C 1.1792(17) 0.7272(17) 0.7739(12) 0.044(8) Uiso 0.195(4) 1 d P E 2
H48A H 1.2005 0.7189 0.8131 0.053 Uiso 0.195(4) 1 calc PR E 2
C50A C 1.1806(17) 0.8265(18) 0.6956(12) 0.022(6) Uiso 0.195(4) 1 d P E 2
H50A H 1.2052 0.8849 0.6785 0.027 Uiso 0.195(4) 1 calc PR E 2
C9S C 1.4764(10) 0.4875(8) -0.0307(5) 0.101(3) Uiso 0.50 1 d P . .
C10S C 1.6058(15) 0.4965(13) 0.0010(10) 0.210(8) Uiso 0.50 1 d P . .
C83A C 1.5314(11) 0.2578(11) -0.1421(7) 0.041(6) Uiso 0.195(4) 1 d P E 2
H55A H 1.5756 0.9214 0.7292 0.061 Uiso 1 1 d R . .
H55B H 1.5727 0.9836 0.6812 0.061 Uiso 1 1 d R . .
H55C H 1.6485 1.0276 0.7408 0.061 Uiso 1 1 d R . .

loop_
_atom_site_aniso_label
_atom_site_aniso_U_11
_atom_site_aniso_U_22
_atom_site_aniso_U_33
_atom_site_aniso_U_23
_atom_site_aniso_U_13
_atom_site_aniso_U_12
O1 0.0347(11) 0.0401(11) 0.0243(11) -0.0027(8) -0.0056(8) 0.0173(9)
N1 0.0306(12) 0.0291(11) 0.0266(12) -0.0018(9) -0.0032(9) 0.0146(10)
C1 0.0359(16) 0.0363(15) 0.0343(16) 0.0069(12) 0.0011(12) 0.0194(13)
O2 0.0425(12) 0.0358(10) 0.0345(11) -0.0052(8) 0.0073(9) 0.0219(9)
N2 0.0341(14) 0.0495(15) 0.0242(12) -0.0079(11) -0.0004(10) 0.0092(12)
O3 0.0338(11) 0.0339(10) 0.0349(11) -0.0026(8) -0.0046(8) 0.0215(9)
N3 0.0316(13) 0.0456(14) 0.0204(12) -0.0037(10) -0.0028(9) 0.0153(11)
C3 0.0372(16) 0.0297(14) 0.0279(15) 0.0052(11) -0.0017(12) 0.0168(13)
O4 0.0293(10) 0.0400(11) 0.0309(11) -0.0031(8) 0.0041(8) 0.0132(9)
N4 0.0373(14) 0.0307(12) 0.0419(14) -0.0057(10) 0.0078(11) 0.0175(11)
C4 0.0401(17) 0.0311(14) 0.0255(15) -0.0017(11) 0.0002(12) 0.0164(13)
O5 0.0388(11) 0.0350(10) 0.0326(11) 0.0002(8) -0.0078(9) 0.0152(9)
N5 0.0356(13) 0.0289(12) 0.0336(13) -0.0037(10) 0.0067(10) 0.0174(11)
C5 0.0320(15) 0.0382(15) 0.0258(15) -0.0012(12) -0.0023(11) 0.0165(13)
O6 0.0321(11) 0.0372(11) 0.0489(13) -0.0031(9) 0.0004(9) 0.0171(9)
N6 0.0356(13) 0.0311(12) 0.0377(14) -0.0004(10) -0.0091(10) 0.0185(11)
C6 0.0368(17) 0.0432(16) 0.0378(17) 0.0003(13) 0.0028(13) 0.0244(14)
N7 0.0311(13) 0.0322(12) 0.0367(13) -0.0007(10) -0.0055(10) 0.0185(11)
C7 0.0453(18) 0.0328(15) 0.0447(18) -0.0061(13) 0.0018(14) 0.0209(14)
N8 0.0237(12) 0.0331(12) 0.0363(13) -0.0048(10) -0.0002(9) 0.0134(10)
C8 0.0377(17) 0.0320(15) 0.0390(17) 0.0004(12) -0.0037(13) 0.0144(13)
N9 0.0288(13) 0.0420(13) 0.0291(13) 0.0026(10) -0.0019(10) 0.0054(11)
C9 0.0320(15) 0.0360(15) 0.0279(16) -0.0035(12) -0.0043(12) 0.0197(13)
N10 0.0296(13) 0.0371(13) 0.0251(12) -0.0006(10) -0.0008(9) 0.0098(11)
C10 0.0290(15) 0.0340(14) 0.0277(14) -0.0026(11) -0.0042(11) 0.0182(12)
N11 0.0390(14) 0.0362(13) 0.0351(14) -0.0011(10) -0.0120(11) 0.0165(11)
C11 0.0342(16) 0.0379(15) 0.0272(15) -0.0066(12) -0.0053(12) 0.0201(13)
N12 0.0415(15) 0.0385(14) 0.0346(14) -0.0029(11) -0.0093(11) 0.0118(12)
C12 0.0315(15) 0.0316(14) 0.0334(16) -0.0083(12) -0.0074(12) 0.0167(13)
N13 0.0347(14) 0.0359(13) 0.0507(16) -0.0057(11) 0.0076(11) 0.0157(11)
C13 0.0276(15) 0.0335(14) 0.0370(16) -0.0021(12) -0.0062(12) 0.0188(12)
N14 0.0334(13) 0.0382(13) 0.0420(14) 0.0026(11) 0.0047(11) 0.0216(11)
C14 0.0321(15) 0.0401(15) 0.0272(15) -0.0044(12) -0.0019(11) 0.0196(13)
C15 0.0325(15) 0.0368(15) 0.0274(15) -0.0061(12) -0.0066(11) 0.0183(13)
C16 0.0311(16) 0.0400(16) 0.0379(17) -0.0050(13) -0.0034(12) 0.0170(13)
C17 0.0384(18) 0.0489(19) 0.065(2) 0.0157(16) 0.0062(16) 0.0194(16)
C18 0.0436(18) 0.0457(18) 0.0474(19) 0.0012(15) 0.0091(15) 0.0173(15)
C19 0.063(2) 0.054(2) 0.091(3) 0.019(2) 0.017(2) 0.020(2)
C20 0.0425(17) 0.0331(15) 0.0266(15) -0.0067(12) -0.0057(12) 0.0183(13)
C21 0.0402(17) 0.0297(14) 0.0272(15) -0.0073(11) -0.0059(12) 0.0170(13)
C22 0.0329(16) 0.0327(15) 0.0323(15) -0.0060(12) -0.0051(12) 0.0185(13)
C23 0.0366(16) 0.0293(14) 0.0302(15) -0.0052(11) 0.0013(12) 0.0170(13)
C24 0.0418(17) 0.0334(15) 0.0326(16) -0.0027(12) -0.0078(13) 0.0198(14)
C25 0.0344(16) 0.0406(16) 0.0386(17) -0.0032(13) -0.0099(13) 0.0206(14)
C26 0.0339(16) 0.0354(15) 0.0372(16) -0.0055(12) -0.0049(12) 0.0137(13)
C27 0.0369(16) 0.0327(14) 0.0250(14) -0.0019(11) -0.0021(12) 0.0196(13)
C28 0.0383(16) 0.0313(14) 0.0234(14) -0.0008(11) -0.0012(11) 0.0194(13)
C29 0.0331(16) 0.0340(15) 0.0381(16) -0.0035(12) -0.0053(12) 0.0168(13)
C30 0.0381(17) 0.0344(15) 0.0469(18) -0.0017(13) -0.0028(13) 0.0239(14)
C31 0.0391(17) 0.0347(15) 0.0391(17) 0.0025(13) -0.0019(13) 0.0186(14)
C32 0.0318(15) 0.0375(16) 0.0374(16) 0.0065(13) 0.0008(12) 0.0157(13)
C33 0.0353(16) 0.0381(15) 0.0304(15) 0.0051(12) 0.0044(12) 0.0213(13)
C34 0.0495(19) 0.0408(17) 0.0439(18) 0.0011(14) 0.0040(14) 0.0230(15)
C35 0.0449(19) 0.0501(19) 0.054(2) -0.0066(16) -0.0092(15) 0.0224(16)
C36 0.0425(18) 0.0375(16) 0.058(2) -0.0068(15) -0.0112(15) 0.0140(15)
C37 0.050(2) 0.0431(18) 0.058(2) -0.0090(16) -0.0161(16) 0.0157(16)
C38 0.0335(16) 0.0440(16) 0.0338(16) -0.0069(13) -0.0035(12) 0.0217(14)
C39 0.0246(14) 0.0390(15) 0.0360(16) -0.0022(12) -0.0030(11) 0.0183(13)
C40 0.0303(15) 0.0369(15) 0.0314(15) -0.0007(12) -0.0013(11) 0.0182(13)
C41 0.0276(14) 0.0336(14) 0.0307(15) 0.0000(12) -0.0018(11) 0.0172(12)
C42 0.0325(16) 0.0439(17) 0.0303(16) -0.0045(13) -0.0035(12) 0.0196(14)
C43 0.0320(16) 0.0423(17) 0.0320(16) 0.0040(13) 0.0014(12) 0.0152(14)
C44 0.0294(15) 0.0381(15) 0.0406(17) 0.0001(13) 0.0000(12) 0.0134(13)
C45 0.0318(15) 0.0331(15) 0.0243(14) -0.0041(11) 0.0019(11) 0.0178(13)
C46 0.0340(15) 0.0316(14) 0.0255(14) -0.0070(11) -0.0008(11) 0.0170(13)
C47 0.0425(17) 0.0317(14) 0.0269(15) -0.0024(12) -0.0001(12) 0.0156(14)
C48 0.031(2) 0.037(2) 0.024(2) -0.0039(16) -0.0058(18) 0.016(2)
C49 0.030(2) 0.032(2) 0.031(2) -0.0064(16) -0.0016(17) 0.0153(19)
C50 0.030(3) 0.026(2) 0.033(3) -0.0024(15) 0.003(2) 0.012(2)
C51 0.0415(17) 0.0324(15) 0.0281(15) -0.0023(12) -0.0030(12) 0.0201(14)
C52 0.038(2) 0.041(2) 0.033(2) -0.0001(17) -0.0014(17) 0.0167(19)
C53 0.037(2) 0.043(2) 0.044(2) 0.0025(18) -0.0038(17) 0.0135(19)
C54 0.035(2) 0.047(2) 0.046(2) -0.0025(19) -0.0056(17) 0.0096(19)
C55 0.044(2) 0.079(3) 0.067(3) 0.000(2) 0.0001(19) 0.007(2)
C56 0.0266(15) 0.0358(15) 0.0461(18) -0.0125(13) -0.0026(12) 0.0141(13)
C58 0.0277(15) 0.0290(14) 0.0413(17) -0.0086(12) 0.0032(12) 0.0143(12)
C59 0.0303(15) 0.0283(14) 0.0370(16) -0.0028(12) -0.0026(12) 0.0121(12)
C60 0.0249(14) 0.0297(14) 0.0368(16) -0.0042(12) 0.0002(11) 0.0118(12)
C61 0.0293(15) 0.0347(15) 0.0421(17) -0.0019(13) -0.0001(12) 0.0180(13)
C62 0.0402(18) 0.0311(15) 0.0462(18) 0.0051(13) 0.0070(14) 0.0180(14)
C63 0.0319(16) 0.0276(14) 0.0519(19) 0.0007(13) 0.0087(14) 0.0113(13)
C64 0.0225(14) 0.0299(14) 0.0341(17) -0.0009(12) -0.0022(11) 0.0141(12)
C65 0.0214(13) 0.0263(13) 0.0324(15) 0.0012(11) -0.0016(11) 0.0108(11)
C66 0.0293(15) 0.0318(14) 0.0286(15) 0.0047(11) -0.0003(11) 0.0138(12)
C67 0.0314(15) 0.0336(14) 0.0294(15) -0.0007(12) -0.0067(12) 0.0156(13)
C68 0.0259(14) 0.0298(14) 0.0356(16) -0.0010(12) -0.0033(11) 0.0159(12)
C69 0.0288(15) 0.0358(15) 0.0356(16) 0.0033(12) 0.0040(12) 0.0098(13)
C70 0.0303(15) 0.0404(16) 0.0279(15) -0.0006(12) -0.0007(12) 0.0144(13)
C71 0.0267(15) 0.0377(15) 0.0391(17) -0.0034(13) -0.0051(12) 0.0147(13)
C72 0.0303(15) 0.0340(15) 0.0428(17) -0.0031(13) -0.0039(12) 0.0122(13)
C73 0.0357(16) 0.0383(16) 0.0394(17) -0.0039(13) 0.0014(13) 0.0125(14)
C74 0.050(2) 0.0336(16) 0.051(2) -0.0006(14) 0.0006(15) 0.0090(15)
C75 0.0375(16) 0.0338(15) 0.0352(16) 0.0023(12) 0.0063(12) 0.0192(13)
C76 0.0327(15) 0.0322(14) 0.0265(14) 0.0041(11) 0.0047(11) 0.0132(13)
C77 0.0292(15) 0.0367(15) 0.0308(15) 0.0049(12) 0.0043(11) 0.0169(13)
C78 0.0349(16) 0.0329(14) 0.0246(14) 0.0021(11) -0.0014(11) 0.0160(13)
C79 0.0408(17) 0.0375(15) 0.0279(15) -0.0014(12) 0.0004(12) 0.0223(14)
C80 0.0341(16) 0.0475(17) 0.0337(16) 0.0040(13) 0.0073(12) 0.0236(14)
C81 0.0269(15) 0.0386(15) 0.0338(16) 0.0012(12) 0.0038(12) 0.0123(13)
C82 0.0342(16) 0.0332(15) 0.0266(15) -0.0024(12) -0.0001(12) 0.0139(13)
C84 0.046(3) 0.038(3) 0.024(2) -0.004(2) -0.0091(19) 0.027(2)
C85 0.029(2) 0.029(2) 0.032(2) -0.0128(17) -0.0055(16) 0.0136(16)
C86 0.039(2) 0.0314(19) 0.027(2) -0.0054(15) -0.0009(16) 0.0192(17)
C87 0.037(2) 0.032(2) 0.035(3) -0.0077(18) -0.0030(19) 0.0186(18)
C88 0.036(3) 0.034(3) 0.029(3) -0.002(2) -0.005(2) 0.0205(19)
C89 0.048(2) 0.040(2) 0.040(2) -0.0028(17) -0.0050(17) 0.0289(19)
C90 0.071(3) 0.067(3) 0.080(4) 0.013(3) 0.017(3) 0.033(3)
C91 0.046(3) 0.071(3) 0.082(4) 0.015(3) 0.020(2) 0.030(2)
C92 0.039(3) 0.090(4) 0.097(5) 0.054(4) -0.009(3) -0.006(3)
C93 0.0292(15) 0.0512(18) 0.0362(16) -0.0026(13) 0.0002(12) 0.0213(14)
C94 0.0214(14) 0.0465(17) 0.0380(16) -0.0050(13) -0.0026(12) 0.0174(13)
C95 0.0286(15) 0.0408(16) 0.0347(16) -0.0095(12) -0.0041(12) 0.0201(13)
C96 0.0256(15) 0.0380(16) 0.0387(17) -0.0042(13) -0.0016(12) 0.0144(13)
C97 0.0347(17) 0.0500(18) 0.0345(17) -0.0064(14) 0.0006(13) 0.0144(15)
C98 0.0345(17) 0.0497(18) 0.0369(17) -0.0136(14) -0.0033(13) 0.0083(15)
C99 0.0296(16) 0.0421(17) 0.0422(18) -0.0088(14) -0.0013(13) 0.0090(13)
C100 0.0321(16) 0.0358(15) 0.0298(15) -0.0006(12) -0.0029(12) 0.0163(13)
C101 0.0323(15) 0.0356(15) 0.0279(15) 0.0029(12) 0.0012(11) 0.0172(13)
C102 0.0361(16) 0.0350(15) 0.0231(14) -0.0048(11) -0.0035(11) 0.0166(13)
C103 0.0353(16) 0.0383(15) 0.0248(14) -0.0030(12) 0.0024(11) 0.0186(13)
C104 0.0366(16) 0.0384(15) 0.0235(14) 0.0017(12) 0.0032(11) 0.0185(13)
C105 0.0438(18) 0.0309(14) 0.0352(16) 0.0001(12) 0.0081(13) 0.0174(14)
C106 0.0434(18) 0.0380(16) 0.0372(17) 0.0024(13) 0.0106(13) 0.0247(14)
C107 0.0388(17) 0.0386(16) 0.0350(16) -0.0011(13) 0.0046(13) 0.0179(14)
C108 0.0422(18) 0.0464(18) 0.050(2) -0.0066(15) -0.0033(15) 0.0177(15)
C109 0.054(2) 0.0436(18) 0.061(2) -0.0050(16) -0.0059(17) 0.0161(17)
C110 0.056(2) 0.069(2) 0.066(2) -0.018(2) -0.0187(19) 0.023(2)

loop_
_atom_type_symbol
_atom_type_description
_atom_type_scat_dispersion_real
_atom_type_scat_dispersion_imag
_atom_type_scat_source
C C 0.0033 0.0016 'International Tables Vol C Tables 4.2.6.8 and 6.1.1.4'
H H 0.0000 0.0000 'International Tables Vol C Tables 4.2.6.8 and 6.1.1.4'
N N 0.0061 0.0033 'International Tables Vol C Tables 4.2.6.8 and 6.1.1.4'
O O 0.0106 0.0060 'International Tables Vol C Tables 4.2.6.8 and 6.1.1.4'

loop_
_geom_angle_atom_site_label_1
_geom_angle_atom_site_label_2
_geom_angle_atom_site_label_3
_geom_angle
_geom_angle_site_symmetry_1
_geom_angle_site_symmetry_3
_geom_angle_publ_flag
C38 N1 C1 111.0(2) . . ?
C38 N1 C20 111.0(2) . . ?
C1 N1 C20 111.2(2) . . ?
N1 C1 C3 111.6(2) . . ?
N1 C1 C2 112.7(3) . . ?
C3 C1 C2 114.1(3) . . ?
C9 N2 C5 125.4(2) . . ?
C9 N3 C10 127.9(2) . . ?
C8 C3 C4 118.4(3) . . ?
C8 C3 C1 121.9(2) . . ?
C4 C3 C1 119.7(2) . . ?
C27 N4 C23 122.6(2) . . ?
C5 C4 C3 121.3(2) . . ?
C27 N5 C28 125.5(2) . . ?
C4 C5 C6 119.9(3) . . ?
C4 C5 N2 119.1(2) . . ?
C6 C5 N2 120.9(2) . . ?
C45 N6 C41 124.6(2) . . ?
C7 C6 C5 119.6(3) . . ?
C45 N7 C46 126.7(2) . . ?
C6 C7 C8 120.1(3) . . ?
C93 N8 C75 111.1(2) . . ?
C93 N8 C56 111.9(2) . . ?
C75 N8 C56 111.1(2) . . ?
C3 C8 C7 120.7(3) . . ?
C64 N9 C60 124.8(2) . . ?
O1 C9 N3 124.9(2) . . ?
O1 C9 N2 122.0(2) . . ?
N3 C9 N2 113.1(2) . . ?
C64 N10 C65 128.1(2) . . ?
C15 C10 C11 118.8(2) . . ?
C15 C10 N3 124.3(2) . . ?
C11 C10 N3 116.8(2) . . ?
C82 N11 C78 123.7(2) . . ?
C12 C11 C10 120.5(2) . . ?
C83A N12 C82 133.6(8) . . ?
C83A N12 C83 9.6(9) . . ?
C82 N12 C83 124.5(3) . . ?
C11 C12 C13 121.7(2) . . ?
C100 N13 C96 125.1(2) . . ?
C12 C13 C14 117.4(2) . . ?
C12 C13 C16 120.8(2) . . ?
C14 C13 C16 121.8(2) . . ?
C100 N14 C101 127.2(2) . . ?
C13 C14 C15 122.3(3) . . ?
C14 C15 C10 119.4(2) . . ?
C13 C16 C17 113.1(2) . . ?
C18 C17 C16 114.2(3) . . ?
C19 C18 C17 114.0(3) . . ?
C2A C20 N1 110.7(4) . . ?
C2A C20 C21 115.6(4) . . ?
N1 C20 C21 112.9(2) . . ?
C26 C21 C22 118.2(2) . . ?
C26 C21 C20 121.2(2) . . ?
C22 C21 C20 120.5(2) . . ?
C23 C22 C21 121.1(2) . . ?
C22 C23 C24 120.0(3) . . ?
C22 C23 N4 120.0(2) . . ?
C24 C23 N4 119.9(2) . . ?
C25 C24 C23 119.3(3) . . ?
C24 C25 C26 120.7(3) . . ?
C25 C26 C21 120.7(3) . . ?
O2 C27 N5 123.5(2) . . ?
O2 C27 N4 121.8(2) . . ?
N5 C27 N4 114.6(2) . . ?
C29 C28 C33 118.4(2) . . ?
C29 C28 N5 122.6(2) . . ?
C33 C28 N5 119.1(2) . . ?
C28 C29 C30 120.1(3) . . ?
C31 C30 C29 122.4(3) . . ?
C30 C31 C32 117.1(3) . . ?
C30 C31 C34 119.2(3) . . ?
C32 C31 C34 123.6(3) . . ?
C31 C32 C33 121.1(3) . . ?
C28 C33 C32 120.7(3) . . ?
C35 C34 C31 117.3(3) . . ?
C34 C35 C36 112.7(3) . . ?
C37 C36 C35 115.7(3) . . ?
N1 C38 C39 112.5(2) . . ?
N1 C38 C2B 109.0(4) . . ?
C39 C38 C2B 116.3(5) . . ?
C40 C39 C44 119.0(3) . . ?
C40 C39 C38 119.9(2) . . ?
C44 C39 C38 121.1(2) . . ?
C41 C40 C39 120.8(3) . . ?
C40 C41 C42 120.0(2) . . ?
C40 C41 N6 119.3(2) . . ?
C42 C41 N6 120.6(2) . . ?
C41 C42 C43 119.4(3) . . ?
C44 C43 C42 120.5(3) . . ?
C43 C44 C39 120.3(3) . . ?
O3 C45 N7 124.7(2) . . ?
O3 C45 N6 121.7(2) . . ?
N7 C45 N6 113.6(2) . . ?
C47 C46 C51 119.0(3) . . ?
C47 C46 N7 123.7(2) . . ?
C51 C46 N7 117.3(2) . . ?
C48A C47 C46 117.0(12) . . ?
C48A C47 C48 21.2(9) . . ?
C46 C47 C48 119.8(3) . . ?
C49 C48 C47 122.4(4) . . ?
C50 C49 C48 117.3(4) . . ?
C50 C49 C52 122.4(4) . . ?
C48 C49 C52 120.3(4) . . ?
C49 C50 C51 121.5(4) . . ?
C50A C51 C46 121.0(13) . . ?
C50A C51 C50 15.1(11) . . ?
C46 C51 C50 119.6(3) . . ?
C49 C52 C53 115.4(3) . . ?
C54 C53 C52 113.0(3) . . ?
C55 C54 C53 115.9(4) . . ?
C54A C55 C54 35(2) . . ?
N8 C56 C57 114.3(3) . . ?
N8 C56 C58 111.3(2) . . ?
C57 C56 C58 114.1(3) . . ?
C59 C58 C63 118.0(3) . . ?
C59 C58 C56 119.8(3) . . ?
C63 C58 C56 122.2(2) . . ?
C60 C59 C58 121.4(3) . . ?
C59 C60 C61 119.8(2) . . ?
C59 C60 N9 119.0(2) . . ?
C61 C60 N9 121.1(2) . . ?
C62 C61 C60 119.3(3) . . ?
C61 C62 C63 120.4(3) . . ?
C62 C63 C58 121.1(3) . . ?
O4 C64 N9 123.2(2) . . ?
O4 C64 N10 123.9(2) . . ?
N9 C64 N10 112.9(2) . . ?
C66 C65 C70 118.6(2) . . ?
C66 C65 N10 125.2(2) . . ?
C70 C65 N10 116.3(2) . . ?
C67 C66 C65 119.8(2) . . ?
C66 C67 C68 122.5(3) . . ?
C67 C68 C69 116.9(2) . . ?
C67 C68 C71 121.8(2) . . ?
C69 C68 C71 121.2(2) . . ?
C70 C69 C68 121.7(3) . . ?
C69 C70 C65 120.6(3) . . ?
C68 C71 C72 111.4(2) . . ?
C71 C72 C73 114.7(2) . . ?
C74 C73 C72 111.4(2) . . ?
C57A C75 N8 111.3(5) . . ?
C57A C75 C76 112.6(5) . . ?
N8 C75 C76 111.7(2) . . ?
C81 C76 C77 118.6(2) . . ?
C81 C76 C75 121.7(2) . . ?
C77 C76 C75 119.6(2) . . ?
C78 C77 C76 120.6(2) . . ?
C77 C78 C79 119.9(3) . . ?
C77 C78 N11 119.7(2) . . ?
C79 C78 N11 120.3(2) . . ?
C80 C79 C78 119.8(3) . . ?
C79 C80 C81 120.2(3) . . ?
C80 C81 C76 120.8(3) . . ?
O5 C82 N12 123.8(2) . . ?
O5 C82 N11 122.1(2) . . ?
N12 C82 N11 114.1(2) . . ?
C84 C83 C88 118.9(4) . . ?
C84 C83 N12 118.7(4) . . ?
C88 C83 N12 122.5(3) . . ?
C83 C84 C85 121.6(4) . . ?
C84 C85 C86 120.7(4) . . ?
C87 C86 C85 117.3(3) . . ?
C87 C86 C89 119.2(3) . . ?
C85 C86 C89 123.5(3) . . ?
C88 C87 C86 122.7(4) . . ?
C87 C88 C83 118.7(4) . . ?
C90 C89 C86 116.1(3) . . ?
C89 C90 C91 112.3(4) . . ?
C92 C91 C90 116.4(5) . . ?
N8 C93 C94 111.3(2) . . ?
N8 C93 C57B 105.6(5) . . ?
C94 C93 C57B 116.4(5) . . ?
C95 C94 C99 118.3(3) . . ?
C95 C94 C93 120.4(3) . . ?
C99 C94 C93 121.2(3) . . ?
C96 C95 C94 121.5(3) . . ?
C95 C96 C97 119.6(3) . . ?
C95 C96 N13 119.5(2) . . ?
C97 C96 N13 120.8(3) . . ?
C98 C97 C96 119.2(3) . . ?
C99 C98 C97 121.1(3) . . ?
C98 C99 C94 120.3(3) . . ?
O6 C100 N14 124.0(2) . . ?
O6 C100 N13 123.2(2) . . ?
N14 C100 N13 112.7(2) . . ?
C106 C101 C102 118.8(2) . . ?
C106 C101 N14 117.0(2) . . ?
C102 C101 N14 124.2(2) . . ?
C103 C102 C101 119.2(2) . . ?
C102 C103 C104 123.1(3) . . ?
C103 C104 C105 116.5(3) . . ?
C103 C104 C107 120.0(2) . . ?
C105 C104 C107 123.4(2) . . ?
C106 C105 C104 121.4(3) . . ?
C101 C106 C105 120.9(3) . . ?
C108 C107 C104 116.0(2) . . ?
C107 C108 C109 113.6(3) . . ?
C110 C109 C108 112.8(3) . . ?
C4S C1S C4S 89.0(12) 2_766 . ?
C4S C1S C3S 68.6(10) 2_766 . ?
C4S C1S C3S 122.8(9) . . ?
C4S C1S C2S 67.6(10) 2_766 . ?
C4S C1S C2S 121.8(9) . . ?
C3S C1S C2S 97.8(8) . . ?
C4S C1S C5S 146.1(14) 2_766 . ?
C4S C1S C5S 65.2(9) . . ?
C3S C1S C5S 143.6(10) . . ?
C2S C1S C5S 106.4(9) . . ?
C4S C1S C1S 54.4(9) 2_766 2_766 ?
C4S C1S C1S 34.6(6) . 2_766 ?
C3S C1S C1S 103.5(10) . 2_766 ?
C2S C1S C1S 102.2(10) . 2_766 ?
C5S C1S C1S 97.5(10) . 2_766 ?
C4S C2S C1S 38.4(5) 2_766 . ?
C4S C2S C3S 39.0(5) 2_766 . ?
C1S C2S C3S 40.8(5) . . ?
C4S C3S C1S 38.5(5) 2_766 . ?
C4S C3S C2S 38.8(5) 2_766 . ?
C1S C3S C2S 41.4(5) . . ?
C1S C4S C1S 91.0(12) 2_766 . ?
C1S C4S C2S 74.0(10) 2_766 2_766 ?
C1S C4S C2S 124.1(9) . 2_766 ?
C1S C4S C3S 72.8(10) 2_766 2_766 ?
C1S C4S C3S 124.6(8) . 2_766 ?
C2S C4S C3S 102.2(8) 2_766 2_766 ?
C1S C4S C5S 146.8(14) 2_766 . ?
C1S C4S C5S 64.0(9) . . ?
C2S C4S C5S 137.6(10) 2_766 . ?
C3S C4S C5S 102.5(8) 2_766 . ?
C1S C4S C4S 55.7(9) 2_766 2_766 ?
C1S C4S C4S 35.3(6) . 2_766 ?
C2S C4S C4S 107.7(10) 2_766 2_766 ?
C3S C4S C4S 107.4(9) 2_766 2_766 ?
C5S C4S C4S 96.9(10) . 2_766 ?
C1S C5S C4S 50.8(6) . . ?
C9S C7S C8S 75.5(12) . . ?
C9S C7S C10S 144.4(17) . . ?
C8S C7S C10S 139.6(12) . . ?
C9S C7S C9S 87.4(14) . 2_865 ?
C8S C7S C9S 122.8(8) . 2_865 ?
C10S C7S C9S 68.9(11) . 2_865 ?
C9S C7S C6S 72.0(12) . . ?
C8S C7S C6S 102.8(7) . . ?
C10S C7S C6S 98.6(11) . . ?
C9S C7S C6S 123.2(7) 2_865 . ?
C9S C7S C7S 58.2(11) . 2_865 ?
C8S C7S C7S 109.8(8) . 2_865 ?
C10S C7S C7S 95.1(11) . 2_865 ?
C9S C7S C7S 29.1(6) 2_865 2_865 ?
C6S C7S C7S 108.4(7) . 2_865 ?
C7S C8S C9S 33.8(6) . . ?
C9S C6S C7S 33.4(5) . . ?
C9S C6S C10S 70.0(9) . . ?
C7S C6S C10S 40.6(7) . . ?
C91A C90A C89A 137.6(15) . . ?
C92A C91A C90A 95(5) . . ?
C86A C89A C90A 115.4(15) . . ?
C87A C86A C85A 120.0(18) . . ?
C87A C86A C89A 114.9(19) . . ?
C85A C86A C89A 125.1(18) . . ?
C86A C87A C88A 117(2) . . ?
C84A C85A C86A 120(2) . . ?
C83A C88A C87A 128(2) . . ?
C85A C84A C83A 125.2(18) . . ?
C49A C52A C53A 109.1(16) . . ?
C54A C53A C52A 119(2) . . ?
C50A C49A C48A 116(2) . . ?
C50A C49A C52A 123.5(19) . . ?
C48A C49A C52A 120.3(19) . . ?
C55 C54A C53A 128(4) . . ?
C47 C48A C49A 122(2) . . ?
C51 C50A C49A 122(2) . . ?
C7S C9S C6S 74.6(13) . . ?
C7S C9S C8S 70.7(12) . . ?
C6S C9S C8S 102.0(10) . . ?
C7S C9S C7S 92.6(14) . 2_865 ?
C6S C9S C7S 125.6(9) . 2_865 ?
C8S C9S C7S 123.6(10) . 2_865 ?
C7S C9S C9S 62.2(12) . 2_865 ?
C6S C9S C9S 112.4(13) . 2_865 ?
C8S C9S C9S 108.8(13) . 2_865 ?
C7S C9S C9S 30.4(6) 2_865 2_865 ?
C7S C9S C10S 139.4(18) . 2_865 ?
C6S C9S C10S 142.8(13) . 2_865 ?
C8S C9S C10S 104.3(12) . 2_865 ?
C7S C9S C10S 55.5(10) 2_865 2_865 ?
C9S C9S C10S 83.3(13) 2_865 2_865 ?
C7S C9S C10S 22.8(11) . . ?
C6S C9S C10S 71.7(10) . . ?
C8S C9S C10S 93.2(11) . . ?
C7S C9S C10S 77.2(9) 2_865 . ?
C9S C9S C10S 48.4(9) 2_865 . ?
C10S C9S C10S 131.7(10) 2_865 . ?
C7S C10S C9S 55.6(10) . 2_865 ?
C7S C10S C9S 12.8(6) . . ?
C9S C10S C9S 48.3(10) 2_865 . ?
C7S C10S C6S 40.8(7) . . ?
C9S C10S C6S 82.0(11) 2_865 . ?
C9S C10S C6S 38.2(5) . . ?
N12 C83A C88A 125.5(16) . . ?
N12 C83A C84A 124.2(14) . . ?
C88A C83A C84A 110.3(16) . . ?

loop_
_geom_bond_atom_site_label_1
_geom_bond_atom_site_label_2
_geom_bond_distance
_geom_bond_site_symmetry_2
_geom_bond_publ_flag
O1 C9 1.237(3) . ?
N1 C38 1.477(3) . ?
N1 C1 1.483(3) . ?
N1 C20 1.483(3) . ?
C1 C3 1.514(4) . ?
C1 C2 1.517(7) . ?
O2 C27 1.238(3) . ?
N2 C9 1.369(3) . ?
N2 C5 1.424(3) . ?
O3 C45 1.239(3) . ?
N3 C9 1.345(3) . ?
N3 C10 1.419(3) . ?
C3 C8 1.387(4) . ?
C3 C4 1.395(4) . ?
O4 C64 1.237(3) . ?
N4 C27 1.365(3) . ?
N4 C23 1.425(3) . ?
C4 C5 1.380(4) . ?
O5 C82 1.238(3) . ?
N5 C27 1.356(3) . ?
N5 C28 1.423(3) . ?
C5 C6 1.392(4) . ?
O6 C100 1.228(3) . ?
N6 C45 1.369(3) . ?
N6 C41 1.423(3) . ?
C6 C7 1.382(4) . ?
N7 C45 1.349(3) . ?
N7 C46 1.430(3) . ?
C7 C8 1.396(4) . ?
N8 C93 1.473(4) . ?
N8 C75 1.477(3) . ?
N8 C56 1.484(3) . ?
N9 C64 1.362(3) . ?
N9 C60 1.425(3) . ?
N10 C64 1.364(3) . ?
N10 C65 1.417(3) . ?
C10 C15 1.393(4) . ?
C10 C11 1.396(4) . ?
N11 C82 1.365(3) . ?
N11 C78 1.426(3) . ?
C11 C12 1.379(4) . ?
N12 C83A 1.119(16) . ?
N12 C82 1.360(3) . ?
N12 C83 1.463(5) . ?
C12 C13 1.386(4) . ?
N13 C100 1.367(3) . ?
N13 C96 1.419(4) . ?
C13 C14 1.387(4) . ?
C13 C16 1.505(4) . ?
N14 C100 1.366(3) . ?
N14 C101 1.421(3) . ?
C14 C15 1.391(4) . ?
C16 C17 1.525(4) . ?
C17 C18 1.514(4) . ?
C18 C19 1.498(5) . ?
C20 C2A 1.478(10) . ?
C20 C21 1.508(4) . ?
C21 C26 1.394(4) . ?
C21 C22 1.400(4) . ?
C22 C23 1.383(4) . ?
C23 C24 1.396(4) . ?
C24 C25 1.384(4) . ?
C25 C26 1.386(4) . ?
C28 C29 1.388(4) . ?
C28 C33 1.391(4) . ?
C29 C30 1.391(4) . ?
C30 C31 1.384(4) . ?
C31 C32 1.393(4) . ?
C31 C34 1.539(4) . ?
C32 C33 1.397(4) . ?
C34 C35 1.488(4) . ?
C35 C36 1.525(4) . ?
C36 C37 1.515(4) . ?
C38 C39 1.524(4) . ?
C38 C2B 1.554(10) . ?
C39 C40 1.391(4) . ?
C39 C44 1.391(4) . ?
C40 C41 1.388(4) . ?
C41 C42 1.388(4) . ?
C42 C43 1.389(4) . ?
C43 C44 1.387(4) . ?
C46 C47 1.387(4) . ?
C46 C51 1.393(4) . ?
C47 C48A 1.26(3) . ?
C47 C48 1.415(5) . ?
C48 C49 1.386(6) . ?
C49 C50 1.383(7) . ?
C49 C52 1.514(6) . ?
C50 C51 1.437(6) . ?
C51 C50A 1.21(3) . ?
C52 C53 1.520(5) . ?
C53 C54 1.515(5) . ?
C54 C55 1.482(6) . ?
C55 C54A 1.12(4) . ?
C56 C57 1.505(7) . ?
C56 C58 1.513(4) . ?
C58 C59 1.390(4) . ?
C58 C63 1.391(4) . ?
C59 C60 1.387(4) . ?
C60 C61 1.394(4) . ?
C61 C62 1.383(4) . ?
C62 C63 1.388(4) . ?
C65 C66 1.386(4) . ?
C65 C70 1.391(4) . ?
C66 C67 1.384(4) . ?
C67 C68 1.384(4) . ?
C68 C69 1.389(4) . ?
C68 C71 1.513(4) . ?
C69 C70 1.379(4) . ?
C71 C72 1.525(4) . ?
C72 C73 1.528(4) . ?
C73 C74 1.521(4) . ?
C75 C57A 1.464(10) . ?
C75 C76 1.517(4) . ?
C76 C81 1.392(4) . ?
C76 C77 1.394(4) . ?
C77 C78 1.389(4) . ?
C78 C79 1.391(4) . ?
C79 C80 1.380(4) . ?
C80 C81 1.385(4) . ?
C83 C84 1.363(6) . ?
C83 C88 1.417(7) . ?
C84 C85 1.377(6) . ?
C85 C86 1.396(6) . ?
C86 C87 1.385(5) . ?
C86 C89 1.555(5) . ?
C87 C88 1.372(6) . ?
C89 C90 1.458(6) . ?
C90 C91 1.532(6) . ?
C91 C92 1.473(9) . ?
C93 C94 1.520(4) . ?
C93 C57B 1.586(12) . ?
C94 C95 1.388(4) . ?
C94 C99 1.394(4) . ?
C95 C96 1.385(4) . ?
C96 C97 1.391(4) . ?
C97 C98 1.382(4) . ?
C98 C99 1.382(4) . ?
C101 C106 1.381(4) . ?
C101 C102 1.395(4) . ?
C102 C103 1.385(4) . ?
C103 C104 1.387(4) . ?
C104 C105 1.394(4) . ?
C104 C107 1.518(4) . ?
C105 C106 1.388(4) . ?
C107 C108 1.500(4) . ?
C108 C109 1.540(4) . ?
C109 C110 1.489(5) . ?
C1S C4S 0.874(10) 2_766 ?
C1S C4S 1.250(10) . ?
C1S C3S 1.340(11) . ?
C1S C2S 1.354(13) . ?
C1S C5S 1.450(16) . ?
C1S C1S 1.538(19) 2_766 ?
C2S C4S 1.302(12) 2_766 ?
C2S C3S 2.030(11) . ?
C3S C4S 1.306(10) 2_766 ?
C4S C1S 0.874(10) 2_766 ?
C4S C2S 1.302(12) 2_766 ?
C4S C3S 1.306(10) 2_766 ?
C4S C5S 1.465(16) . ?
C4S C4S 1.512(18) 2_766 ?
C7S C9S 0.759(12) . ?
C7S C8S 1.287(11) . ?
C7S C10S 1.32(2) . ?
C7S C9S 1.325(11) 2_865 ?
C7S C6S 1.329(9) . ?
C7S C7S 1.557(14) 2_865 ?
C8S C9S 1.321(14) . ?
C6S C9S 1.311(13) . ?
C6S C10S 2.01(2) . ?
C90A C91A 1.54(3) . ?
C90A C89A 1.84(2) . ?
C91A C92A 0.89(6) . ?
C89A C86A 1.48(2) . ?
C86A C87A 1.40(3) . ?
C86A C85A 1.41(3) . ?
C87A C88A 1.49(3) . ?
C85A C84A 1.37(3) . ?
C88A C83A 1.34(3) . ?
C84A C83A 1.53(3) . ?
C52A C49A 1.54(3) . ?
C52A C53A 1.59(3) . ?
C53A C54A 1.50(4) . ?
C49A C50A 1.37(3) . ?
C49A C48A 1.42(3) . ?
C9S C7S 1.325(11) 2_865 ?
C9S C9S 1.50(2) 2_865 ?
C9S C10S 1.50(2) 2_865 ?
C9S C10S 1.99(2) . ?
C10S C9S 1.50(2) 2_865 ?

loop_
_geom_hbond_atom_site_label_D
_geom_hbond_atom_site_label_H
_geom_hbond_atom_site_label_A
_geom_hbond_distance_DH
_geom_hbond_distance_HA
_geom_hbond_distance_DA
_geom_hbond_angle_DHA
_geom_hbond_site_symmetry_A
N2 H2 O2 0.88 2.35 3.135(3) 149.0 2_766
N3 H3 O2 0.88 2.01 2.871(3) 165.6 2_766
N4 H4 O3 0.88 2.29 3.064(3) 147.2 2_766
N5 H5 O3 0.88 2.10 2.908(3) 152.3 2_766
N6 H6 O1 0.88 2.29 3.071(3) 148.1 2_766
N7 H7 O1 0.88 2.06 2.877(3) 153.1 2_766
N9 H9 O5 0.88 2.32 3.110(3) 148.9 2_865
N10 H10 O5 0.88 2.00 2.869(3) 167.0 2_865
N11 H11 O6 0.88 2.39 3.160(3) 146.4 2_865
N12 H12 O6 0.88 2.17 2.943(3) 146.2 2_865
N13 H13 O4 0.88 2.27 3.074(3) 151.8 2_865
N14 H14 O4 0.88 2.15 2.933(3) 147.2 2_865
